data_2230781
loop_
_publ_author_name
'Danish, Muhammed'
'Ghafoor, Sabiha'
'Ahmad, Nazir'
'Starosta, Wojciech'
'Leciejewicz, Janusz'

_publ_section_title
;
 (Dimethyl
 sulfoxide-\k<i>O</i>)trimethyl(2-methyl-3,5-dinitrobenzoato-\k<i>O</i>^1^)tin(IV)
;
_journal_coeditor_code LH5258
_journal_issue 7
_journal_name_full 'Acta Crystallographica Section E'
_journal_page_first m923
_journal_paper_doi 10.1107/S1600536811022240
_journal_volume 67
_journal_year 2011
_chemical_formula_iupac '[Sn (C H3)3 (C7 H5 N2 O6) (C2 H6 O S)]'
_chemical_formula_moiety 'C13 H20 N2 O7 S Sn'
_chemical_formula_sum 'C13 H20 N2 O7 S Sn'
_chemical_formula_weight 467.06
_chemical_name_systematic
;
(Dimethyl sulfoxide-\k<i>O</i>)trimethyl(2-methyl-
3,5-dinitrobenzoato-\k<i>O</i>^1^)tin(IV)
;
_space_group_IT_number 14
_symmetry_cell_setting monoclinic
_symmetry_space_group_name_Hall '-P 2ybc'
_symmetry_space_group_name_H-M 'P 1 21/c 1'
_atom_sites_solution_hydrogens geom
_atom_sites_solution_primary direct
_atom_sites_solution_secondary difmap
_audit_creation_method SHELXL97
_cell_angle_alpha 90.00
_cell_angle_beta 102.98(3)
_cell_angle_gamma 90.00
_cell_formula_units_Z 4
_cell_length_a 9.6180(19)
_cell_length_b 12.971(3)
_cell_length_c 15.612(3)
_cell_measurement_reflns_used 25
_cell_measurement_temperature 293(2)
_cell_measurement_theta_max 15
_cell_measurement_theta_min 6
_cell_volume 1897.9(7)
_computing_cell_refinement 'KM-4 Software (Kuma, 1996)'
_computing_data_collection 'KM-4 Software (Kuma, 1996)'
_computing_data_reduction 'DATAPROC (Kuma, 2001)'
_computing_molecular_graphics 'SHELXTL (Sheldrick, 2008)'
_computing_publication_material 'SHELXTL (Sheldrick, 2008)'
_computing_structure_refinement 'SHELXL97 (Sheldrick, 2008)'
_computing_structure_solution 'SHELXS97 (Sheldrick, 2008)'
_diffrn_ambient_temperature 293(2)
_diffrn_measured_fraction_theta_full 0.984
_diffrn_measured_fraction_theta_max 0.984
_diffrn_measurement_device_type 'Kuma KM-4 four-circle'
_diffrn_measurement_method 'Profile data from \w/2\q'
_diffrn_radiation_monochromator graphite
_diffrn_radiation_source 'fine-focus sealed tube'
_diffrn_radiation_type MoK\a
_diffrn_radiation_wavelength 0.71073
_diffrn_reflns_av_R_equivalents 0.0296
_diffrn_reflns_av_sigmaI/netI 0.0425
_diffrn_reflns_limit_h_max 12
_diffrn_reflns_limit_h_min 0
_diffrn_reflns_limit_k_max 17
_diffrn_reflns_limit_k_min 0
_diffrn_reflns_limit_l_max 19
_diffrn_reflns_limit_l_min -19
_diffrn_reflns_number 4755
_diffrn_reflns_theta_full 27.95
_diffrn_reflns_theta_max 27.95
_diffrn_reflns_theta_min 2.06
_diffrn_standards_decay_% 0.2
_diffrn_standards_interval_count 200
_diffrn_standards_number 3
_exptl_absorpt_coefficient_mu 1.490
_exptl_absorpt_correction_T_max 0.88983
_exptl_absorpt_correction_T_min 0.75264
_exptl_absorpt_correction_type analytical
_exptl_absorpt_process_details '(CrysAlis RED; Oxford Diffraction, 2008)'
_exptl_crystal_colour 'pale yellow'
_exptl_crystal_density_diffrn 1.635
_exptl_crystal_density_method 'not measured'
_exptl_crystal_description plate
_exptl_crystal_F_000 936
_exptl_crystal_size_max 0.417
_exptl_crystal_size_mid 0.240
_exptl_crystal_size_min 0.078
_refine_diff_density_max 1.554
_refine_diff_density_min -1.856
_refine_ls_extinction_method none
_refine_ls_goodness_of_fit_ref 1.009
_refine_ls_hydrogen_treatment constr
_refine_ls_matrix_type full
_refine_ls_number_parameters 242
_refine_ls_number_reflns 4500
_refine_ls_number_restraints 4
_refine_ls_restrained_S_all 1.009
_refine_ls_R_factor_all 0.1051
_refine_ls_R_factor_gt 0.0458
_refine_ls_shift/su_max 0.001
_refine_ls_shift/su_mean 0.000
_refine_ls_structure_factor_coef Fsqd
_refine_ls_weighting_details 'calc w = 1/[\s^2^(Fo^2^)+(0.0947P)^2^] where P=(Fo^2^+2Fc^2^)/3'
_refine_ls_weighting_scheme calc
_refine_ls_wR_factor_gt 0.1187
_refine_ls_wR_factor_ref 0.1437
_reflns_number_gt 2464
_reflns_number_total 4500
_reflns_threshold_expression I>2\s(I)
_cod_data_source_file lh5258.cif
_cod_data_source_block I
_cod_original_sg_symbol_H-M 'P 21/c'
_cod_database_code 2230781
_cod_database_fobs_code 2230781

loop_
_symmetry_equiv_pos_as_xyz
'x, y, z'
'-x, y+1/2, -z+1/2'
'-x, -y, -z'
'x, -y-1/2, z-1/2'

loop_
_atom_site_type_symbol
_atom_site_label
_atom_site_fract_x
_atom_site_fract_y
_atom_site_fract_z
_atom_site_U_iso_or_equiv
_atom_site_adp_type
_atom_site_calc_flag
_atom_site_refinement_flags
_atom_site_occupancy
_atom_site_symmetry_multiplicity
_atom_site_disorder_assembly
_atom_site_disorder_group
Sn Sn1 0.78174(3) 0.49914(2) 0.21581(2) 0.04452(13) Uani d . 1 1 . .
S S1 1.10224(14) 0.53273(12) 0.15598(9) 0.0519(3) Uani d . 1 1 . .
O O1 0.6418(4) 0.4762(3) 0.3068(3) 0.0605(10) Uani d . 1 1 . .
C C4 0.2430(5) 0.4664(4) 0.4708(3) 0.0520(11) Uani d . 1 1 . .
H H4 0.1832 0.4573 0.5094 0.062 Uiso calc R 1 1 . .
C C2 0.4266(5) 0.3988(4) 0.3974(3) 0.0468(11) Uani d . 1 1 . .
C C5 0.2474(5) 0.5571(4) 0.4271(3) 0.0464(11) Uani d . 1 1 . .
C C1 0.4264(4) 0.4929(3) 0.3564(3) 0.0433(9) Uani d . 1 1 . .
O O5 0.0655(5) 0.6244(4) 0.4846(3) 0.0929(15) Uani d . 1 1 . .
N N2 0.1513(5) 0.6424(4) 0.4406(3) 0.0634(11) Uani d . 1 1 . .
O O2 0.4719(4) 0.5782(3) 0.2313(3) 0.0696(11) Uani d . 1 1 . .
C C3 0.3313(5) 0.3894(4) 0.4546(3) 0.0507(11) Uani d . 1 1 . .
C C6 0.3363(5) 0.5725(4) 0.3706(3) 0.0460(10) Uani d . 1 1 . .
H H6 0.3364 0.6353 0.3420 0.055 Uiso calc R 1 1 . .
C C8 0.5152(7) 0.3080(4) 0.3837(4) 0.0719(16) Uani d . 1 1 . .
H H8A 0.4854 0.2844 0.3241 0.108 Uiso calc R 1 1 . .
H H8B 0.5032 0.2535 0.4230 0.108 Uiso calc R 1 1 . .
H H8C 0.6138 0.3278 0.3951 0.108 Uiso calc R 1 1 . .
O O7 0.9437(4) 0.5132(3) 0.1204(3) 0.0582(9) Uani d . 1 1 . .
C C11 0.8247(6) 0.6531(4) 0.2547(4) 0.0705(16) Uani d . 1 1 . .
H H11A 0.7725 0.6982 0.2102 0.106 Uiso calc R 1 1 . .
H H11B 0.9251 0.6662 0.2628 0.106 Uiso calc R 1 1 . .
H H11C 0.7963 0.6651 0.3090 0.106 Uiso calc R 1 1 . .
C C14 1.1886(6) 0.4276(5) 0.1203(5) 0.080(2) Uani d . 1 1 . .
H H14A 1.2873 0.4442 0.1249 0.121 Uiso calc R 1 1 . .
H H14B 1.1443 0.4123 0.0602 0.121 Uiso calc R 1 1 . .
H H14C 1.1816 0.3686 0.1562 0.121 Uiso calc R 1 1 . .
C C13 0.9183(7) 0.3843(5) 0.2860(4) 0.0768(18) Uani d . 1 1 . .
H H13A 0.8622 0.3330 0.3070 0.115 Uiso calc R 1 1 . .
H H13B 0.9831 0.4154 0.3350 0.115 Uiso calc R 1 1 . .
H H13C 0.9714 0.3527 0.2478 0.115 Uiso calc R 1 1 . .
C C15 1.1490(7) 0.6276(5) 0.0867(5) 0.0784(18) Uani d . 1 1 . .
H H15A 1.1406 0.5995 0.0289 0.118 Uiso calc R 1 1 . .
H H15B 1.2456 0.6492 0.1098 0.118 Uiso calc R 1 1 . .
H H15C 1.0862 0.6857 0.0838 0.118 Uiso calc R 1 1 . .
C C12 0.6354(6) 0.4555(6) 0.1006(4) 0.0708(15) Uani d . 1 1 . .
H H12A 0.6211 0.5118 0.0597 0.106 Uiso calc R 1 1 . .
H H12B 0.5461 0.4376 0.1146 0.106 Uiso calc R 1 1 . .
H H12C 0.6719 0.3971 0.0749 0.106 Uiso calc R 1 1 . .
O O6 0.1644(5) 0.7246(4) 0.4073(4) 0.0974(16) Uani d . 1 1 . .
C C7 0.5190(5) 0.5193(4) 0.2909(4) 0.0508(12) Uani d . 1 1 . .
N N1 0.3216(6) 0.2921(4) 0.5005(3) 0.0681(13) Uani d D 1 1 . .
O O4A 0.2078(17) 0.2483(18) 0.4785(18) 0.104(8) Uani d PD 0.45(4) 1 . .
O O3A 0.414(3) 0.258(2) 0.555(3) 0.175(15) Uani d PD 0.45(4) 1 . .
O O4 0.287(4) 0.2135(11) 0.4607(9) 0.128(9) Uani d PD 0.55(4) 1 . .
O O3 0.3585(19) 0.2947(11) 0.5794(5) 0.084(5) Uani d PD 0.55(4) 1 . .

loop_
_atom_site_aniso_label
_atom_site_aniso_U_11
_atom_site_aniso_U_22
_atom_site_aniso_U_33
_atom_site_aniso_U_12
_atom_site_aniso_U_13
_atom_site_aniso_U_23
Sn1 0.03448(18) 0.0566(2) 0.0461(2) 0.00010(14) 0.01663(12) 0.00159(15)
S1 0.0403(6) 0.0702(7) 0.0495(7) -0.0029(6) 0.0192(5) -0.0052(6)
O1 0.048(2) 0.077(2) 0.065(2) 0.0068(17) 0.0314(17) 0.0058(18)
C4 0.046(3) 0.063(3) 0.051(3) -0.011(2) 0.020(2) -0.007(2)
C2 0.035(2) 0.054(3) 0.053(3) -0.009(2) 0.0140(19) -0.011(2)
C5 0.031(2) 0.057(3) 0.054(3) -0.004(2) 0.0159(19) -0.005(2)
C1 0.0305(19) 0.059(3) 0.043(2) -0.0075(19) 0.0135(16) -0.004(2)
O5 0.076(3) 0.111(4) 0.114(4) 0.020(3) 0.067(3) 0.008(3)
N2 0.051(3) 0.075(3) 0.069(3) 0.008(2) 0.024(2) -0.008(2)
O2 0.056(2) 0.093(3) 0.067(3) 0.011(2) 0.0278(19) 0.022(2)
C3 0.044(3) 0.058(3) 0.054(3) -0.014(2) 0.019(2) -0.004(2)
C6 0.039(2) 0.056(3) 0.046(3) -0.004(2) 0.018(2) 0.000(2)
C8 0.068(4) 0.062(3) 0.096(4) 0.001(3) 0.040(3) -0.002(3)
O7 0.0427(18) 0.085(3) 0.053(2) -0.0081(16) 0.0236(15) -0.0030(17)
C11 0.063(4) 0.070(4) 0.085(4) -0.011(3) 0.029(3) -0.014(3)
C14 0.049(3) 0.074(4) 0.123(6) 0.010(3) 0.029(4) 0.003(4)
C13 0.070(4) 0.094(4) 0.072(4) 0.023(3) 0.030(3) 0.023(3)
C15 0.064(4) 0.069(4) 0.111(5) -0.011(3) 0.039(3) 0.003(4)
C12 0.048(3) 0.105(4) 0.062(3) -0.014(3) 0.019(3) -0.018(3)
O6 0.096(4) 0.070(3) 0.144(5) 0.024(3) 0.065(3) 0.014(3)
C7 0.041(2) 0.063(3) 0.056(3) -0.005(2) 0.026(2) -0.001(2)
N1 0.074(4) 0.065(3) 0.074(4) -0.020(3) 0.035(3) -0.001(3)
O4A 0.104(11) 0.084(11) 0.126(15) -0.031(9) 0.030(9) 0.033(9)
O3A 0.099(15) 0.084(15) 0.29(3) -0.014(10) -0.067(17) 0.097(17)
O4 0.22(2) 0.076(7) 0.109(8) -0.068(10) 0.075(11) -0.036(6)
O3 0.116(10) 0.063(7) 0.073(8) -0.003(6) 0.018(6) 0.019(4)

loop_
_atom_type_symbol
_atom_type_description
_atom_type_scat_dispersion_real
_atom_type_scat_dispersion_imag
_atom_type_scat_source
C C 0.0033 0.0016 'International Tables Vol C Tables 4.2.6.8 and 6.1.1.4'
H H 0.0000 0.0000 'International Tables Vol C Tables 4.2.6.8 and 6.1.1.4'
O O 0.0106 0.0060 'International Tables Vol C Tables 4.2.6.8 and 6.1.1.4'
N N 0.0061 0.0033 'International Tables Vol C Tables 4.2.6.8 and 6.1.1.4'
S S 0.1246 0.1234 'International Tables Vol C Tables 4.2.6.8 and 6.1.1.4'
Sn Sn -0.6537 1.4246 'International Tables Vol C Tables 4.2.6.8 and 6.1.1.4'

loop_
_geom_angle_atom_site_label_1
_geom_angle_atom_site_label_2
_geom_angle_atom_site_label_3
_geom_angle_site_symmetry_1
_geom_angle_site_symmetry_3
_geom_angle
_geom_angle_publ_flag
C12 Sn1 C11 . . 123.7(3) ?
C12 Sn1 C13 . . 118.2(3) ?
C11 Sn1 C13 . . 117.3(3) ?
C12 Sn1 O1 . . 97.35(19) ?
C11 Sn1 O1 . . 92.95(19) ?
C13 Sn1 O1 . . 88.19(19) ?
C12 Sn1 O7 . . 83.81(18) ?
C11 Sn1 O7 . . 89.68(18) ?
C13 Sn1 O7 . . 87.77(19) ?
O1 Sn1 O7 . . 175.87(12) ?
O7 S1 C14 . . 105.2(3) ?
O7 S1 C15 . . 105.4(3) ?
C14 S1 C15 . . 98.3(3) ?
C7 O1 Sn1 . . 119.4(3) ?
C5 C4 C3 . . 116.5(5) ?
C5 C4 H4 . . 121.7 ?
C3 C4 H4 . . 121.7 ?
C1 C2 C3 . . 115.8(4) ?
C1 C2 C8 . . 124.8(4) ?
C3 C2 C8 . . 119.4(5) ?
C4 C5 C6 . . 122.6(5) ?
C4 C5 N2 . . 118.8(4) ?
C6 C5 N2 . . 118.7(4) ?
C2 C1 C6 . . 121.1(4) ?
C2 C1 C7 . . 124.5(4) ?
C6 C1 C7 . . 114.4(4) ?
O6 N2 O5 . . 124.6(5) ?
O6 N2 C5 . . 117.9(4) ?
O5 N2 C5 . . 117.5(5) ?
C4 C3 C2 . . 124.5(5) ?
C4 C3 N1 . . 115.3(5) ?
C2 C3 N1 . . 120.2(5) ?
C5 C6 C1 . . 119.5(4) ?
C5 C6 H6 . . 120.2 ?
C1 C6 H6 . . 120.2 ?
C2 C8 H8A . . 109.5 ?
C2 C8 H8B . . 109.5 ?
H8A C8 H8B . . 109.5 ?
C2 C8 H8C . . 109.5 ?
H8A C8 H8C . . 109.5 ?
H8B C8 H8C . . 109.5 ?
S1 O7 Sn1 . . 121.6(2) ?
Sn1 C11 H11A . . 109.5 ?
Sn1 C11 H11B . . 109.5 ?
H11A C11 H11B . . 109.5 ?
Sn1 C11 H11C . . 109.5 ?
H11A C11 H11C . . 109.5 ?
H11B C11 H11C . . 109.5 ?
S1 C14 H14A . . 109.5 ?
S1 C14 H14B . . 109.5 ?
H14A C14 H14B . . 109.5 ?
S1 C14 H14C . . 109.5 ?
H14A C14 H14C . . 109.5 ?
H14B C14 H14C . . 109.5 ?
Sn1 C13 H13A . . 109.5 ?
Sn1 C13 H13B . . 109.5 ?
H13A C13 H13B . . 109.5 ?
Sn1 C13 H13C . . 109.5 ?
H13A C13 H13C . . 109.5 ?
H13B C13 H13C . . 109.5 ?
S1 C15 H15A . . 109.5 ?
S1 C15 H15B . . 109.5 ?
H15A C15 H15B . . 109.5 ?
S1 C15 H15C . . 109.5 ?
H15A C15 H15C . . 109.5 ?
H15B C15 H15C . . 109.5 ?
Sn1 C12 H12A . . 109.5 ?
Sn1 C12 H12B . . 109.5 ?
H12A C12 H12B . . 109.5 ?
Sn1 C12 H12C . . 109.5 ?
H12A C12 H12C . . 109.5 ?
H12B C12 H12C . . 109.5 ?
O2 C7 O1 . . 126.5(5) ?
O2 C7 C1 . . 118.6(4) ?
O1 C7 C1 . . 114.9(5) ?
O3A N1 O3 . . 43(2) ?
O3A N1 O4 . . 97.4(14) ?
O3 N1 O4 . . 122.4(10) ?
O3A N1 O4A . . 121.3(13) ?
O3 N1 O4A . . 110.0(13) ?
O4 N1 O4A . . 48.0(8) ?
O3A N1 C3 . . 124.0(11) ?
O3 N1 C3 . . 116.1(7) ?
O4 N1 C3 . . 121.3(8) ?
O4A N1 C3 . . 114.8(8) ?
O4 O4A N1 . . 65.4(8) ?
O3 O3A N1 . . 70.4(12) ?
O3 O3A O4 . . 99.4(19) ?
N1 O3A O4 . . 41.9(8) ?
O4A O4 N1 . . 66.6(8) ?
O4A O4 O3A . . 92.9(14) ?
N1 O4 O3A . . 40.7(7) ?
O3A O3 N1 . . 66.6(14) ?

loop_
_geom_bond_atom_site_label_1
_geom_bond_atom_site_label_2
_geom_bond_site_symmetry_2
_geom_bond_distance
_geom_bond_publ_flag
Sn1 C12 . 2.097(5) ?
Sn1 C11 . 2.101(5) ?
Sn1 C13 . 2.121(6) ?
Sn1 O1 . 2.186(4) ?
Sn1 O7 . 2.391(4) ?
S1 O7 . 1.523(4) ?
S1 C14 . 1.752(6) ?
S1 C15 . 1.761(6) ?
O1 C7 . 1.280(6) ?
C4 C5 . 1.366(7) ?
C4 C3 . 1.371(7) ?
C4 H4 . 0.9300 ?
C2 C1 . 1.379(6) ?
C2 C3 . 1.420(7) ?
C2 C8 . 1.497(7) ?
C5 C6 . 1.374(6) ?
C5 N2 . 1.486(6) ?
C1 C6 . 1.398(6) ?
C1 C7 . 1.537(6) ?
O5 N2 . 1.210(6) ?
N2 O6 . 1.205(6) ?
O2 C7 . 1.210(6) ?
C3 N1 . 1.464(7) ?
C6 H6 . 0.9300 ?
C8 H8A . 0.9600 ?
C8 H8B . 0.9600 ?
C8 H8C . 0.9600 ?
C11 H11A . 0.9600 ?
C11 H11B . 0.9600 ?
C11 H11C . 0.9600 ?
C14 H14A . 0.9600 ?
C14 H14B . 0.9600 ?
C14 H14C . 0.9600 ?
C13 H13A . 0.9600 ?
C13 H13B . 0.9600 ?
C13 H13C . 0.9600 ?
C15 H15A . 0.9600 ?
C15 H15B . 0.9600 ?
C15 H15C . 0.9600 ?
C12 H12A . 0.9600 ?
C12 H12B . 0.9600 ?
C12 H12C . 0.9600 ?
N1 O3A . 1.174(9) ?
N1 O3 . 1.205(8) ?
N1 O4 . 1.201(8) ?
N1 O4A . 1.213(8) ?
O4A O4 . 0.981(17) ?
O3A O3 . 0.87(4) ?
O3A O4 . 1.78(2) ?

loop_
_geom_hbond_atom_site_label_D
_geom_hbond_atom_site_label_H
_geom_hbond_atom_site_label_A
_geom_hbond_site_symmetry_A
_geom_hbond_distance_DH
_geom_hbond_distance_HA
_geom_hbond_distance_DA
_geom_hbond_angle_DHA
C11 H11C O3 3_666 0.96 2.59 3.509(15) 161.6
